data_2003071
loop_
_publ_author_name
'Yamasaki, K.'
'Soejima, Y.'

_publ_section_title
;
 Superstructure Determination of PbZrO~3~
;
_journal_issue 5
_journal_name_full 'Acta Crystallographica Section B'
_journal_page_first 524
_journal_page_last 530
_journal_paper_doi 10.1107/S0108768197018466
_journal_volume 54
_journal_year 1998
_chemical_formula_sum 'O3 Pb Zr'
_chemical_formula_weight 346.41
_symmetry_cell_setting orthorhombic
_symmetry_space_group_name_Hall '-P 2 2ab'
_symmetry_space_group_name_H-M 'P b a m'
_atom_type_scat_source 'International Tables for Crystallography (1992, Vol. C)'
_cell_angle_alpha 90.0
_cell_angle_beta 90.0
_cell_angle_gamma 90.0
_cell_formula_units_Z 8
_cell_length_a 5.8884(19)
_cell_length_b 11.771(4)
_cell_length_c 8.226(3)
_cell_measurement_reflns_used 6
_cell_measurement_temperature 300
_cell_measurement_theta_max 30
_cell_measurement_theta_min 28
_cell_volume 570.2(3)
_diffrn_measurement_device 'Vertical four-circle'
_diffrn_measurement_method w
_diffrn_radiation_type synchrotron
_diffrn_radiation_wavelength 0.350
_diffrn_reflns_limit_h_max 10
_diffrn_reflns_limit_h_min 0
_diffrn_reflns_limit_k_max 21
_diffrn_reflns_limit_k_min 0
_diffrn_reflns_limit_l_max 14
_diffrn_reflns_limit_l_min 0
_diffrn_reflns_number 2003
_diffrn_reflns_theta_max 19.2
_diffrn_standards_interval_time 50
_diffrn_standards_number 1
_exptl_absorpt_coefficient_mu 12.33
_exptl_absorpt_correction_type none
_exptl_crystal_colour 'light yellow'
_exptl_crystal_density_diffrn 8.07
_exptl_crystal_description irregular
_exptl_crystal_size_max 0.15
_exptl_crystal_size_mid 0.09
_exptl_crystal_size_min 0.09
_refine_diff_density_max 4.19
_refine_diff_density_min -4.25
_refine_ls_extinction_method none
_refine_ls_goodness_of_fit_obs 0.060
_refine_ls_number_parameters 21
_refine_ls_number_reflns 335
_refine_ls_R_factor_obs 0.047
_refine_ls_shift/esd_max 0.13
_refine_ls_structure_factor_coef F
_refine_ls_weighting_scheme \s
_refine_ls_wR_factor_obs 0.045
_reflns_number_observed 335
_reflns_number_total 2003
_reflns_observed_criterion F>\s(F)
_cod_data_source_file oh0059.cif
_cod_data_source_block oh0059a
_cod_original_cell_volume 570.14
_cod_original_formula_sum 'Pb1 Zr1 O3'
_cod_database_code 2003071

loop_
_atom_site_label
_atom_site_fract_x
_atom_site_fract_y
_atom_site_fract_z
Pb1 .7085(3) .1300(3) .0
Pb2 .7117(4) .1246(4) .5
Zr .2423(3) .1242(3) .253(6)
O1 .291(2) .1009(12) .0
O2 .2761(2) .1585(16) .5
O3 .0284(12) .2606(5) .2207(11)
O4 .5 .0 .302(2)
O5 .0 .0 .282(2)
